data_4132631
loop_
_publ_author_name
'Doud, Evan A.'
'Inkpen, Michael S.'
'Lovat, Giacomo'
'Montes, Enrique'
'Paley, Daniel W.'
'Steigerwald, Michael L.'
'V\'azquez, H\'ector'
'Venkataraman, Latha'
'Roy, Xavier'

_publ_section_title
;
 In Situ Formation of N-Heterocyclic Carbene-Bound Single-Molecule
 Junctions.
;
_journal_issue 28
_journal_name_full 'Journal of the American Chemical Society'
_journal_page_first 8944
_journal_page_last 8949
_journal_paper_doi 10.1021/jacs.8b05184
_journal_volume 140
_journal_year 2018
_chemical_formula_moiety 'C14 H20 Au Cl N2 S'
_chemical_formula_sum 'C14 H20 Au Cl N2 S'
_chemical_formula_weight 480.80
_space_group_crystal_system triclinic
_space_group_IT_number 2
_space_group_name_Hall '-P 1'
_space_group_name_H-M_alt 'P -1'
_atom_sites_solution_hydrogens geom
_atom_sites_solution_primary dual
_audit_creation_date 2018-03-15
_audit_creation_method
;
Olex2 1.2
(compiled 2017.08.10 svn.r3458 for OlexSys, GUI svn.r5381)
;
_cell_angle_alpha 80.472(4)
_cell_angle_beta 72.891(5)
_cell_angle_gamma 73.520(4)
_cell_formula_units_Z 2
_cell_length_a 9.3400(5)
_cell_length_b 9.4284(5)
_cell_length_c 9.9843(5)
_cell_measurement_reflns_used 4733
_cell_measurement_temperature 100
_cell_measurement_theta_max 72.6050
_cell_measurement_theta_min 4.9000
_cell_volume 802.56(8)
_computing_cell_refinement 'CrysAlisPro 1.171.38.46 (Rigaku OD, 2015)'
_computing_data_collection 'CrysAlisPro 1.171.38.46 (Rigaku OD, 2015)'
_computing_data_reduction 'CrysAlisPro 1.171.38.46 (Rigaku OD, 2015)'
_computing_molecular_graphics 'Olex2 (Dolomanov et al., 2009)'
_computing_publication_material 'Olex2 (Dolomanov et al., 2009)'
_computing_structure_refinement 'XL (Sheldrick, 2008)'
_computing_structure_solution 'ShelXT (Sheldrick, 2015)'
_diffrn_ambient_environment N~2~
_diffrn_ambient_temperature 100
_diffrn_detector 'CCD plate'
_diffrn_detector_area_resol_mean 8.0549
_diffrn_detector_type EosS2
_diffrn_measured_fraction_theta_full 0.998
_diffrn_measured_fraction_theta_max 0.987
_diffrn_measurement_details
;
List of Runs (angles in degrees, time in seconds):

  # Type    Start    End  Width  t~exp~   \w     \q     \k     \f   Frames
--------------------------------------------------------------------------
  1  \w      2.00  70.00   1.00    1.00    --   36.45 -99.00-120.00   68
  2  \w     51.00  97.00   1.00    1.00    --  111.00 -77.00  30.00   46
  3  \w     76.00 109.00   1.00    1.00    --  111.00 -94.00   0.00   33
  4  \w     91.00 116.00   1.00    1.00    --  111.00-111.00  30.00   25
  5  \w     84.00 113.00   1.00    1.00    --  111.00-111.00 -60.00   29
  6  \w     64.00  90.00   1.00    1.00    --  111.00 -94.00-120.00   26
  7  \w     58.00  84.00   1.00    1.00    --  111.00 -77.00 -60.00   26
  8  \w     55.00 109.00   1.00    1.00    --  111.00 -94.00 -60.00   54
  9  \w     85.00 115.00   1.00    1.00    --  111.00-111.00-180.00   30
 10  \w     59.00 108.00   1.00    1.00    --  111.00 -94.00-180.00   49
 11  \w     48.00  97.00   1.00    1.00    --  111.00 -45.00-150.00   49
 12  \w     95.00 121.00   1.00    1.00    --  111.00  30.00-150.00   26
 13  \w    100.00 126.00   1.00    1.00    --  111.00  61.00 -90.00   26
 14  \w     91.00 174.00   1.00    1.00    --  111.00  30.00 -90.00   83
 15  \w    149.00 178.00   1.00    1.00    --  111.00  45.00   0.00   29
 16  \w    107.00 157.00   1.00    1.00    --  111.00 111.00   0.00   50
 17  \w    124.00 150.00   1.00    1.00    --  111.00 178.00-120.00   26
 18  \w    110.00 135.00   1.00    1.00    --  111.00 111.00-150.00   25
 19  \w     61.00  96.00   1.00    1.00    --  111.00 178.00-120.00   35
 20  \w     93.00 130.00   1.00    1.00    --  111.00  30.00 150.00   37
 21  \w    146.00 172.00   1.00    1.00    --  111.00  30.00 150.00   26
 22  \w    111.00 137.00   1.00    1.00    --  111.00 -77.00 120.00   26
 23  \w     89.00 114.00   1.00    1.00    --  111.00 -30.00  90.00   25
 24  \w     55.00  81.00   1.00    1.00    --  111.00 -61.00  90.00   26
 25  \w     53.00  80.00   1.00    1.00    --  111.00 -30.00  90.00   27
 26  \w     51.00  77.00   1.00    1.00    --  111.00 -61.00 150.00   26
 27  \w     50.00  75.00   1.00    1.00    --  111.00 -94.00  90.00   25
 28  \w     42.00  73.00   1.00    1.00    --  111.00 -94.00 120.00   31
 29  \w     46.00  93.00   1.00    1.00    --  111.00 -77.00 120.00   47
 30  \w     42.00  75.00   1.00    1.00    --  111.00-111.00  30.00   33
 31  \w     43.00  68.00   1.00    1.00    --  111.00 -94.00   0.00   25
 32  \w     41.00 130.00   1.00    1.00    --  111.00 -30.00 -30.00   89
 33  \w     49.00  91.00   1.00    1.00    --  111.00 -30.00-120.00   42
 34  \w     43.00 149.00   1.00    1.00    --  111.00 -15.00-120.00  106
 35  \w     22.00  75.00   1.00    1.00    --   36.45 -99.00  60.00   53
 36  \w    -59.00  30.00   1.00    1.00    --  -36.45  19.00-180.00   89
 37  \w   -101.00 -15.00   1.00    1.00    --  -36.45 -19.00 -30.00   86
 38  \w   -104.00 -55.00   1.00    1.00    --  -36.45 -57.00-120.00   49
 39  \w   -108.00 -45.00   1.00    1.00    --  -36.45 178.00-150.00   63
 40  \w   -109.00 -78.00   1.00    1.00    --  -36.45 178.00  30.00   31
 41  \w     86.00 130.00   1.00    1.00    --  111.00 178.00 150.00   44
;
_diffrn_measurement_device 'four-circle diffractometer'
_diffrn_measurement_device_type 'SuperNova, Dual, Cu at zero, EosS2'
_diffrn_measurement_method '\w scans'
_diffrn_orient_matrix_type 'CrysAlisPro convention (1999,Acta A55,543-557)'
_diffrn_orient_matrix_UB_11 0.1692258000
_diffrn_orient_matrix_UB_12 -0.0828637000
_diffrn_orient_matrix_UB_13 -0.0056441000
_diffrn_orient_matrix_UB_21 0.0071562000
_diffrn_orient_matrix_UB_22 -0.0803206000
_diffrn_orient_matrix_UB_23 -0.1250996000
_diffrn_orient_matrix_UB_31 0.0553975000
_diffrn_orient_matrix_UB_32 0.1262997000
_diffrn_orient_matrix_UB_33 -0.1029224000
_diffrn_radiation_monochromator mirror
_diffrn_radiation_probe x-ray
_diffrn_radiation_type CuK\a
_diffrn_radiation_wavelength 1.54184
_diffrn_reflns_av_R_equivalents 0.0335
_diffrn_reflns_av_unetI/netI 0.0391
_diffrn_reflns_Laue_measured_fraction_full 0.998
_diffrn_reflns_Laue_measured_fraction_max 0.987
_diffrn_reflns_limit_h_max 11
_diffrn_reflns_limit_h_min -11
_diffrn_reflns_limit_k_max 11
_diffrn_reflns_limit_k_min -10
_diffrn_reflns_limit_l_max 12
_diffrn_reflns_limit_l_min -12
_diffrn_reflns_number 6986
_diffrn_reflns_point_group_measured_fraction_full 0.998
_diffrn_reflns_point_group_measured_fraction_max 0.987
_diffrn_reflns_theta_full 67.684
_diffrn_reflns_theta_max 73.005
_diffrn_reflns_theta_min 4.653
_diffrn_source 'micro-focus sealed X-ray tube'
_diffrn_source_type 'SuperNova (Cu) X-ray Source'
_exptl_absorpt_coefficient_mu 19.868
_exptl_absorpt_correction_T_max 0.758
_exptl_absorpt_correction_T_min 0.355
_exptl_absorpt_correction_type gaussian
_exptl_absorpt_process_details
;
CrysAlisPro 1.171.38.46 (Rigaku Oxford Diffraction, 2015)
Numerical absorption correction based on gaussian integration over
			a multifaceted crystal model
Empirical absorption correction using spherical harmonics,
 implemented in SCALE3 ABSPACK scaling algorithm.
;
_exptl_crystal_colour yellow
_exptl_crystal_colour_primary yellow
_exptl_crystal_density_diffrn 1.990
_exptl_crystal_description prism
_exptl_crystal_F_000 460
_exptl_crystal_size_max 0.16
_exptl_crystal_size_mid 0.128
_exptl_crystal_size_min 0.078
_refine_diff_density_max 1.953
_refine_diff_density_min -3.577
_refine_diff_density_rms 0.199
_refine_ls_extinction_method none
_refine_ls_goodness_of_fit_ref 1.064
_refine_ls_hydrogen_treatment constr
_refine_ls_matrix_type full
_refine_ls_number_parameters 177
_refine_ls_number_reflns 3175
_refine_ls_number_restraints 0
_refine_ls_restrained_S_all 1.064
_refine_ls_R_factor_all 0.0419
_refine_ls_R_factor_gt 0.0406
_refine_ls_shift/su_max 0.001
_refine_ls_shift/su_mean 0.000
_refine_ls_structure_factor_coef Fsqd
_refine_ls_weighting_details 'w=1/[\s^2^(Fo^2^)+(0.0573P)^2^+4.7526P] where P=(Fo^2^+2Fc^2^)/3'
_refine_ls_weighting_scheme calc
_refine_ls_wR_factor_gt 0.1037
_refine_ls_wR_factor_ref 0.1055
_reflns_Friedel_coverage 0.000
_reflns_number_gt 3058
_reflns_number_total 3175
_reflns_threshold_expression 'I > 2\s(I)'
_cod_data_source_file ja8b05184_si_002.cif
_cod_data_source_block ed04091_2_corr
_cod_database_code 4132631
_shelx_shelxl_version_number 2014/7
_chemical_oxdiff_formula 'H19 C14 N2 S1 Cl1 Au1'
_shelx_space_group_comment
;
The symmetry employed for this shelxl refinement is uniquely defined
by the following loop, which should always be used as a source of
symmetry information in preference to the above space-group names.
They are only intended as comments.
;
_shelx_estimated_absorpt_t_max 0.306
_shelx_estimated_absorpt_t_min 0.143
_reflns_odcompleteness_completeness 97.54
_reflns_odcompleteness_iscentric 1
_reflns_odcompleteness_theta 73.59
_olex2_refinement_description
;
1. Fixed Uiso
 At 1.2 times of:
  All C(H) groups
 At 1.5 times of:
  All C(H,H,H) groups
2.a Ternary CH refined with riding coordinates:
 C8(H8), C11(H11)
2.b Aromatic/amide H refined with riding coordinates:
 C6(H6), C3(H3), C4(H4)
2.c Idealised Me refined as rotating group:
 C9(H9a,H9b,H9c), C10(H10a,H10b,H10c), C14(H14a,H14b,H14c), C12(H12a,H12b,
 H12c), C13(H13a,H13b,H13c)
;
_olex2_submission_special_instructions 'No special instructions were received'
_oxdiff_exptl_absorpt_empirical_details
;
Empirical correction (ABSPACK) includes:
- Absorption correction using spherical harmonics
- Frame scaling
;
_oxdiff_exptl_absorpt_empirical_full_max 2.815
_oxdiff_exptl_absorpt_empirical_full_min 0.640

loop_
_space_group_symop_operation_xyz
'x, y, z'
'-x, -y, -z'

loop_
_atom_site_label
_atom_site_type_symbol
_atom_site_fract_x
_atom_site_fract_y
_atom_site_fract_z
_atom_site_U_iso_or_equiv
_atom_site_adp_type
_atom_site_occupancy
_atom_site_site_symmetry_order
_atom_site_calc_flag
_atom_site_refinement_flags_posn
Au1 Au 0.63225(3) 0.37943(3) 0.09626(2) 0.02984(12) Uani 1 1 d .
Cl1 Cl 0.7454(2) 0.1631(2) -0.00725(18) 0.0368(4) Uani 1 1 d .
S1 S 0.1541(2) 1.0697(2) 0.5884(2) 0.0414(4) Uani 1 1 d .
N1 N 0.4085(6) 0.5977(6) 0.2942(5) 0.0261(11) Uani 1 1 d .
N2 N 0.6005(6) 0.6870(7) 0.1605(6) 0.0318(13) Uani 1 1 d .
C1 C 0.5395(8) 0.5676(8) 0.1894(7) 0.0284(13) Uani 1 1 d .
C7 C 0.3844(7) 0.7385(7) 0.3364(7) 0.0264(13) Uani 1 1 d .
C2 C 0.5069(8) 0.7967(8) 0.2495(7) 0.0294(14) Uani 1 1 d .
C6 C 0.2721(7) 0.8161(8) 0.4418(7) 0.0286(13) Uani 1 1 d .
H6 H 0.1891 0.7768 0.4997 0.034 Uiso 1 1 calc R
C5 C 0.2862(8) 0.9549(8) 0.4593(7) 0.0307(14) Uani 1 1 d .
C9 C 0.3063(9) 0.4396(8) 0.5037(7) 0.0328(15) Uani 1 1 d .
H9A H 0.4120 0.3930 0.5113 0.049 Uiso 1 1 calc GR
H9B H 0.2434 0.3671 0.5376 0.049 Uiso 1 1 calc GR
H9C H 0.2614 0.5244 0.5607 0.049 Uiso 1 1 calc GR
C8 C 0.3093(7) 0.4924(8) 0.3513(7) 0.0274(13) Uani 1 1 d .
H8 H 0.3572 0.4034 0.2964 0.033 Uiso 1 1 calc R
C3 C 0.5200(8) 0.9348(9) 0.2655(8) 0.0353(16) Uani 1 1 d .
H3 H 0.6020 0.9747 0.2062 0.042 Uiso 1 1 calc R
C4 C 0.4098(9) 1.0122(9) 0.3706(8) 0.0363(16) Uani 1 1 d .
H4 H 0.4167 1.1071 0.3843 0.044 Uiso 1 1 calc R
C10 C 0.1499(8) 0.5591(9) 0.3276(8) 0.0368(16) Uani 1 1 d .
H10A H 0.0940 0.6390 0.3893 0.055 Uiso 1 1 calc GR
H10B H 0.0926 0.4821 0.3489 0.055 Uiso 1 1 calc GR
H10C H 0.1599 0.5994 0.2292 0.055 Uiso 1 1 calc GR
C14 C 0.0471(10) 0.9476(10) 0.7050(8) 0.0413(18) Uani 1 1 d .
H14A H -0.0067 0.9099 0.6533 0.062 Uiso 1 1 calc GR
H14B H -0.0287 1.0018 0.7822 0.062 Uiso 1 1 calc GR
H14C H 0.1182 0.8641 0.7434 0.062 Uiso 1 1 calc GR
C11 C 0.7424(9) 0.6966(12) 0.0472(8) 0.048(2) Uani 1 1 d .
H11 H 0.7741 0.5954 0.0133 0.057 Uiso 1 1 calc R
C12 C 0.8723(10) 0.6925(15) 0.1009(9) 0.060(3) Uani 1 1 d .
H12A H 0.8528 0.7848 0.1436 0.090 Uiso 1 1 calc GR
H12B H 0.9667 0.6819 0.0234 0.090 Uiso 1 1 calc GR
H12C H 0.8849 0.6079 0.1718 0.090 Uiso 1 1 calc GR
C13 C 0.7093(11) 0.7872(14) -0.0746(9) 0.057(3) Uani 1 1 d .
H13A H 0.6249 0.7620 -0.0974 0.086 Uiso 1 1 calc GR
H13B H 0.8017 0.7700 -0.1540 0.086 Uiso 1 1 calc GR
H13C H 0.6786 0.8920 -0.0561 0.086 Uiso 1 1 calc GR

loop_
_atom_site_aniso_label
_atom_site_aniso_U_11
_atom_site_aniso_U_22
_atom_site_aniso_U_33
_atom_site_aniso_U_23
_atom_site_aniso_U_13
_atom_site_aniso_U_12
Au1 0.01949(16) 0.0475(2) 0.01807(16) 0.00186(11) -0.00446(11) -0.00457(12)
Cl1 0.0315(8) 0.0453(9) 0.0268(8) -0.0001(7) -0.0015(6) -0.0073(7)
S1 0.0339(9) 0.0410(9) 0.0529(11) -0.0123(8) -0.0136(8) -0.0079(8)
N1 0.021(3) 0.038(3) 0.019(2) 0.007(2) -0.008(2) -0.011(2)
N2 0.019(3) 0.055(4) 0.020(3) 0.012(2) -0.007(2) -0.014(3)
C1 0.021(3) 0.045(4) 0.019(3) 0.002(3) -0.009(2) -0.007(3)
C7 0.023(3) 0.035(3) 0.024(3) 0.009(3) -0.012(2) -0.011(3)
C2 0.025(3) 0.044(4) 0.022(3) 0.014(3) -0.013(3) -0.014(3)
C6 0.021(3) 0.035(3) 0.028(3) 0.006(3) -0.008(3) -0.008(3)
C5 0.027(3) 0.039(4) 0.030(3) 0.001(3) -0.013(3) -0.009(3)
C9 0.035(4) 0.038(4) 0.028(3) 0.011(3) -0.013(3) -0.016(3)
C8 0.022(3) 0.035(3) 0.025(3) 0.002(3) -0.006(2) -0.010(3)
C3 0.029(3) 0.046(4) 0.032(3) 0.019(3) -0.014(3) -0.019(3)
C4 0.036(4) 0.037(4) 0.045(4) 0.014(3) -0.024(3) -0.018(3)
C10 0.021(3) 0.054(4) 0.034(4) 0.010(3) -0.008(3) -0.015(3)
C14 0.041(4) 0.055(5) 0.022(3) -0.013(3) -0.003(3) -0.003(4)
C11 0.021(3) 0.085(6) 0.030(4) 0.016(4) -0.004(3) -0.016(4)
C12 0.027(4) 0.127(10) 0.028(4) -0.008(5) -0.005(3) -0.025(5)
C13 0.048(5) 0.106(8) 0.026(4) 0.012(4) -0.010(4) -0.042(5)

loop_
_atom_type_symbol
_atom_type_description
_atom_type_scat_dispersion_real
_atom_type_scat_dispersion_imag
_atom_type_scat_source
C C 0.0181 0.0091 'International Tables Vol C Tables 4.2.6.8 and 6.1.1.4'
H H 0.0000 0.0000 'International Tables Vol C Tables 4.2.6.8 and 6.1.1.4'
Au Au -4.4197 7.2980 'International Tables Vol C Tables 4.2.6.8 and 6.1.1.4'
Cl Cl 0.3639 0.7018 'International Tables Vol C Tables 4.2.6.8 and 6.1.1.4'
N N 0.0311 0.0180 'International Tables Vol C Tables 4.2.6.8 and 6.1.1.4'
S S 0.3331 0.5567 'International Tables Vol C Tables 4.2.6.8 and 6.1.1.4'

loop_
_exptl_crystal_face_index_h
_exptl_crystal_face_index_k
_exptl_crystal_face_index_l
_exptl_crystal_face_perp_dist
-1 5 1 0.0463
1 -5 -1 0.0926
5 1 4 0.0090
-2 1 -6 0.0404
-4 -2 1 0.0440

loop_
_geom_angle_atom_site_label_1
_geom_angle_atom_site_label_2
_geom_angle_atom_site_label_3
_geom_angle
C1 Au1 Cl1 178.04(18)
C5 S1 C14 103.6(4)
C1 N1 C7 110.0(5)
C1 N1 C8 122.8(6)
C7 N1 C8 127.2(5)
C1 N2 C2 109.6(5)
C1 N2 C11 123.4(7)
C2 N2 C11 126.9(7)
N1 C1 Au1 126.6(5)
N1 C1 N2 108.0(6)
N2 C1 Au1 125.4(5)
N1 C7 C2 106.2(6)
C6 C7 N1 132.0(6)
C6 C7 C2 121.8(7)
N2 C2 C7 106.2(6)
C3 C2 N2 132.5(6)
C3 C2 C7 121.2(7)
C7 C6 H6 121.5
C7 C6 C5 117.1(6)
C5 C6 H6 121.5
C6 C5 S1 123.4(5)
C6 C5 C4 120.5(7)
C4 C5 S1 116.1(6)
H9A C9 H9B 109.5
H9A C9 H9C 109.5
H9B C9 H9C 109.5
C8 C9 H9A 109.5
C8 C9 H9B 109.5
C8 C9 H9C 109.5
N1 C8 C9 111.2(5)
N1 C8 H8 107.1
N1 C8 C10 110.6(5)
C9 C8 H8 107.1
C10 C8 C9 113.4(6)
C10 C8 H8 107.1
C2 C3 H3 121.3
C4 C3 C2 117.4(6)
C4 C3 H3 121.3
C5 C4 H4 119.0
C3 C4 C5 122.0(7)
C3 C4 H4 119.0
C8 C10 H10A 109.5
C8 C10 H10B 109.5
C8 C10 H10C 109.5
H10A C10 H10B 109.5
H10A C10 H10C 109.5
H10B C10 H10C 109.5
S1 C14 H14A 109.5
S1 C14 H14B 109.5
S1 C14 H14C 109.5
H14A C14 H14B 109.5
H14A C14 H14C 109.5
H14B C14 H14C 109.5
N2 C11 H11 100.9
C12 C11 N2 112.9(7)
C12 C11 H11 100.9
C13 C11 N2 112.4(7)
C13 C11 H11 100.9
C13 C11 C12 124.1(8)
C11 C12 H12A 109.5
C11 C12 H12B 109.5
C11 C12 H12C 109.5
H12A C12 H12B 109.5
H12A C12 H12C 109.5
H12B C12 H12C 109.5
C11 C13 H13A 109.5
C11 C13 H13B 109.5
C11 C13 H13C 109.5
H13A C13 H13B 109.5
H13A C13 H13C 109.5
H13B C13 H13C 109.5

loop_
_geom_bond_atom_site_label_1
_geom_bond_atom_site_label_2
_geom_bond_distance
Au1 Cl1 2.2754(19)
Au1 C1 1.991(7)
S1 C5 1.768(8)
S1 C14 1.790(9)
N1 C1 1.349(8)
N1 C7 1.396(9)
N1 C8 1.481(8)
N2 C1 1.355(9)
N2 C2 1.399(10)
N2 C11 1.482(8)
C7 C2 1.407(9)
C7 C6 1.383(10)
C2 C3 1.381(11)
C6 H6 0.9500
C6 C5 1.395(10)
C5 C4 1.415(10)
C9 H9A 0.9800
C9 H9B 0.9800
C9 H9C 0.9800
C9 C8 1.515(9)
C8 H8 1.0000
C8 C10 1.515(9)
C3 H3 0.9500
C3 C4 1.373(12)
C4 H4 0.9500
C10 H10A 0.9800
C10 H10B 0.9800
C10 H10C 0.9800
C14 H14A 0.9800
C14 H14B 0.9800
C14 H14C 0.9800
C11 H11 1.0000
C11 C12 1.452(11)
C11 C13 1.426(11)
C12 H12A 0.9800
C12 H12B 0.9800
C12 H12C 0.9800
C13 H13A 0.9800
C13 H13B 0.9800
C13 H13C 0.9800

loop_
_exptl_oxdiff_crystal_face_indexfrac_h
_exptl_oxdiff_crystal_face_indexfrac_k
_exptl_oxdiff_crystal_face_indexfrac_l
_exptl_oxdiff_crystal_face_x
_exptl_oxdiff_crystal_face_y
_exptl_oxdiff_crystal_face_z
-1.0041 4.9954 0.9973 -0.5895 -0.5332 0.4726
1.0041 -4.9954 -0.9973 0.5895 0.5332 -0.4726
4.9958 1.0040 4.0036 0.7396 -0.5457 -0.0085
-1.9966 0.9961 -6.0004 -0.3865 0.6563 0.6328
-3.9984 -2.0012 0.9961 -0.5164 0.0075 -0.5768
